data_8000145
loop_
_publ_author_name
'Hatano, Bunpei'
'Aikawa, Akiko'
'Katagiri, Hiroshi'
'Tagaya, Hideyuki'
'Takahashi, Hiroki'

_publ_section_title
;
 Complexation of Some Phenol Hosts with Quinoline N-Oxide and the
 Structural Studies of Their Complexes by X-ray Crystallography
;
_journal_issue 10
_journal_name_full 'Chemistry Letters'
_journal_page_first 1272
_journal_paper_doi 10.1246/cl.2007.1272
_journal_volume 36
_journal_year 2007
_chemical_formula_sum 'C27 H27 N O3'
_chemical_formula_weight 413.50
_space_group_IT_number 14
_symmetry_cell_setting monoclinic
_symmetry_space_group_name_Hall '-P 2ybc'
_symmetry_space_group_name_H-M 'P 1 21/c 1'
_atom_sites_solution_hydrogens geom
_atom_sites_solution_primary direct
_atom_sites_solution_secondary difmap
_audit_creation_method SHELXL-97
_cell_angle_alpha 90.00
_cell_angle_beta 124.174(10)
_cell_angle_gamma 90.00
_cell_formula_units_Z 4
_cell_length_a 10.027(2)
_cell_length_b 18.751(4)
_cell_length_c 13.911(2)
_cell_measurement_temperature 108
_cell_volume 2163.9(7)
_computing_cell_refinement PROCESS-AUTO
_computing_data_collection PROCESS-AUTO
_computing_data_reduction CrystalStructure
_computing_molecular_graphics 'CrystalStructure 3.6.0'
_computing_publication_material 'CrystalStructure 3.6.0'
_computing_structure_refinement 'SHELXL-97 (Sheldrick, 1997)'
_computing_structure_solution 'SHELXS-97 (Sheldrick, 1990)'
_diffrn_ambient_temperature 108
_diffrn_measured_fraction_theta_full 0.997
_diffrn_measured_fraction_theta_max 0.997
_diffrn_measurement_device_type 'Rigaku RAXIS-RAPID'
_diffrn_measurement_method \w
_diffrn_radiation_monochromator graphite
_diffrn_radiation_source 'rotating anode'
_diffrn_radiation_type MoK\a
_diffrn_radiation_wavelength 0.71075
_diffrn_reflns_av_R_equivalents 0.1511
_diffrn_reflns_av_sigmaI/netI 0.0946
_diffrn_reflns_limit_h_max 12
_diffrn_reflns_limit_h_min -12
_diffrn_reflns_limit_k_max 24
_diffrn_reflns_limit_k_min -24
_diffrn_reflns_limit_l_max 18
_diffrn_reflns_limit_l_min -18
_diffrn_reflns_number 32148
_diffrn_reflns_theta_full 27.49
_diffrn_reflns_theta_max 27.49
_diffrn_reflns_theta_min 3.00
_exptl_absorpt_coefficient_mu 0.082
_exptl_absorpt_correction_T_max 0.9918
_exptl_absorpt_correction_T_min 0.9788
_exptl_absorpt_correction_type multi-scan
_exptl_absorpt_process_details '(Higashi T., 1995)'
_exptl_crystal_colour colorless
_exptl_crystal_density_diffrn 1.269
_exptl_crystal_density_method 'not measured'
_exptl_crystal_description needle
_exptl_crystal_F_000 880
_exptl_crystal_size_max 0.33
_exptl_crystal_size_mid 0.08
_exptl_crystal_size_min 0.06
_refine_diff_density_max 0.402
_refine_diff_density_min -0.633
_refine_diff_density_rms 0.101
_refine_ls_extinction_method none
_refine_ls_goodness_of_fit_ref 0.997
_refine_ls_hydrogen_treatment constr
_refine_ls_matrix_type full
_refine_ls_number_parameters 282
_refine_ls_number_reflns 4945
_refine_ls_number_restraints 0
_refine_ls_restrained_S_all 0.997
_refine_ls_R_factor_all 0.1948
_refine_ls_R_factor_gt 0.1351
_refine_ls_shift/su_max 0.000
_refine_ls_shift/su_mean 0.000
_refine_ls_structure_factor_coef Fsqd
_refine_ls_weighting_details 'calc w=1/[\s^2^(Fo^2^)+(0.0784P)^2^+14.2685P] where P=(Fo^2^+2Fc^2^)/3'
_refine_ls_weighting_scheme calc
_refine_ls_wR_factor_gt 0.3129
_refine_ls_wR_factor_ref 0.3485
_reflns_number_gt 2524
_reflns_number_total 4945
_reflns_threshold_expression >2sigma(I)
_cod_data_source_file 36-1272sup2.cif
_cod_data_source_block def
_cod_depositor_comments
;
The following automatic conversions were performed:

'_symmetry_cell_setting' value 'Monoclinic' changed to 'monoclinic'
according to /home/saulius/struct/CIF-dictionaries/cif_core.dic
dictionary named 'cif_core.dic' version 2.4.2 from 2011-04-26.

Automatic conversion script
Id: cif_fix_values 1891 2012-01-12 08:04:46Z andrius 
;
_cod_original_sg_symbol_H-M 'P 21/c'
_cod_database_code 8000145

loop_
_symmetry_equiv_pos_as_xyz
'x, y, z'
'-x, y+1/2, -z+1/2'
'-x, -y, -z'
'x, -y-1/2, z-1/2'

loop_
_atom_site_label
_atom_site_type_symbol
_atom_site_fract_x
_atom_site_fract_y
_atom_site_fract_z
_atom_site_U_iso_or_equiv
_atom_site_adp_type
_atom_site_occupancy
_atom_site_symmetry_multiplicity
_atom_site_calc_flag
_atom_site_refinement_flags
O1 O 0.6269(5) 0.4404(3) 0.2021(4) 0.0582(13) Uani 1 1 d .
H1O H 0.6159 0.4839 0.1849 0.087 Uiso 1 1 calc R
C1 C 0.5162(7) 0.4208(4) 0.2248(4) 0.0414(14) Uani 1 1 d .
C2 C 0.4228(7) 0.4695(3) 0.2373(4) 0.0385(12) Uani 1 1 d .
H2A H 0.4345 0.5191 0.2301 0.046 Uiso 1 1 calc R
C3 C 0.3128(7) 0.4459(3) 0.2601(4) 0.0399(13) Uani 1 1 d .
H3A H 0.2485 0.4802 0.2667 0.048 Uiso 1 1 calc R
C4 C 0.2920(7) 0.3744(3) 0.2738(4) 0.0394(13) Uani 1 1 d .
C5 C 0.3882(7) 0.3269(4) 0.2595(4) 0.0475(15) Uani 1 1 d .
H5A H 0.3774 0.2772 0.2662 0.057 Uiso 1 1 calc R
C6 C 0.4992(7) 0.3503(4) 0.2358(5) 0.0503(17) Uani 1 1 d .
H6A H 0.5628 0.3167 0.2273 0.060 Uiso 1 1 calc R
C7 C 0.1647(7) 0.3499(3) 0.2947(4) 0.0411(14) Uani 1 1 d .
C8 C 0.1544(7) 0.4007(4) 0.3766(4) 0.0436(14) Uani 1 1 d .
H8A H 0.1305 0.4493 0.3432 0.052 Uiso 1 1 calc R
H8B H 0.0639 0.3857 0.3817 0.052 Uiso 1 1 calc R
C9 C 0.3084(7) 0.4028(4) 0.4986(4) 0.0477(15) Uani 1 1 d .
H9A H 0.3987 0.4201 0.4947 0.057 Uiso 1 1 calc R
H9B H 0.2946 0.4366 0.5471 0.057 Uiso 1 1 calc R
C10 C 0.3481(9) 0.3299(4) 0.5533(5) 0.065(2) Uani 1 1 d .
H10A H 0.2631 0.3147 0.5645 0.078 Uiso 1 1 calc R
H10B H 0.4517 0.3318 0.6306 0.078 Uiso 1 1 calc R
C11 C 0.3605(10) 0.2762(4) 0.4768(5) 0.070(2) Uani 1 1 d .
H11A H 0.3796 0.2281 0.5114 0.084 Uiso 1 1 calc R
H11B H 0.4531 0.2886 0.4726 0.084 Uiso 1 1 calc R
C12 C 0.2056(10) 0.2757(4) 0.3541(5) 0.065(2) Uani 1 1 d .
H12A H 0.1149 0.2597 0.3582 0.078 Uiso 1 1 calc R
H12B H 0.2177 0.2409 0.3059 0.078 Uiso 1 1 calc R
C13 C 0.0011(7) 0.3455(3) 0.1756(4) 0.0424(14) Uani 1 1 d .
C14 C -0.1217(7) 0.3926(4) 0.1406(5) 0.0501(16) Uani 1 1 d .
H14A H -0.1080 0.4293 0.1924 0.060 Uiso 1 1 calc R
C15 C -0.2659(7) 0.3888(4) 0.0320(5) 0.0482(15) Uani 1 1 d .
H15A H -0.3483 0.4228 0.0108 0.058 Uiso 1 1 calc R
C16 C -0.2902(7) 0.3368(3) -0.0440(4) 0.0433(14) Uani 1 1 d .
C17 C -0.1676(10) 0.2868(4) -0.0109(5) 0.067(2) Uani 1 1 d .
H17A H -0.1829 0.2496 -0.0626 0.081 Uiso 1 1 calc R
C18 C -0.0242(10) 0.2920(4) 0.0973(5) 0.064(2) Uani 1 1 d .
H18A H 0.0590 0.2584 0.1189 0.076 Uiso 1 1 calc R
O2 O -0.4286(5) 0.3309(3) -0.1528(3) 0.0539(12) Uani 1 1 d .
H2O H -0.5087 0.3332 -0.1483 0.081 Uiso 1 1 calc R
O3 O 0.3367(5) 0.0787(3) 0.3021(3) 0.0550(12) Uani 1 1 d .
N1 N 0.2204(6) 0.0876(3) 0.3204(4) 0.0428(12) Uani 1 1 d .
C19 C 0.2564(7) 0.0913(3) 0.4272(5) 0.0441(14) Uani 1 1 d .
H19A H 0.3657 0.0874 0.4912 0.053 Uiso 1 1 calc R
C20 C 0.1358(7) 0.1009(4) 0.4475(5) 0.0462(15) Uani 1 1 d .
H20A H 0.1634 0.1024 0.5250 0.055 Uiso 1 1 calc R
C21 C -0.0206(7) 0.1082(4) 0.3569(5) 0.0472(15) Uani 1 1 d .
H21A H -0.1020 0.1162 0.3707 0.057 Uiso 1 1 calc R
C22 C -0.0608(7) 0.1039(3) 0.2430(4) 0.0409(13) Uani 1 1 d .
C23 C -0.2207(7) 0.1098(4) 0.1442(5) 0.0475(15) Uani 1 1 d .
H23A H -0.3062 0.1187 0.1534 0.057 Uiso 1 1 calc R
C24 C -0.2526(7) 0.1028(3) 0.0353(5) 0.0470(15) Uani 1 1 d .
H24A H -0.3609 0.1054 -0.0304 0.056 Uiso 1 1 calc R
C25 C -0.1289(7) 0.0919(3) 0.0190(5) 0.0449(14) Uani 1 1 d .
H25A H -0.1539 0.0877 -0.0575 0.054 Uiso 1 1 calc R
C26 C 0.0275(7) 0.0870(3) 0.1119(5) 0.0443(14) Uani 1 1 d .
H26A H 0.1117 0.0798 0.1007 0.053 Uiso 1 1 calc R
C27 C 0.0619(7) 0.0930(3) 0.2246(4) 0.0403(13) Uani 1 1 d .

loop_
_atom_site_aniso_label
_atom_site_aniso_U_11
_atom_site_aniso_U_22
_atom_site_aniso_U_33
_atom_site_aniso_U_23
_atom_site_aniso_U_13
_atom_site_aniso_U_12
O1 0.042(2) 0.092(4) 0.052(3) -0.015(3) 0.033(2) -0.011(3)
C1 0.034(3) 0.066(4) 0.024(2) -0.013(2) 0.017(2) -0.007(3)
C2 0.038(3) 0.055(3) 0.026(2) -0.004(2) 0.020(2) -0.003(3)
C3 0.037(3) 0.062(4) 0.021(2) -0.003(2) 0.016(2) 0.004(3)
C4 0.038(3) 0.056(4) 0.020(2) -0.006(2) 0.013(2) -0.001(2)
C5 0.052(4) 0.053(4) 0.023(2) -0.008(2) 0.012(2) 0.003(3)
C6 0.034(3) 0.085(5) 0.025(3) -0.013(3) 0.012(2) 0.006(3)
C7 0.043(3) 0.058(4) 0.018(2) 0.001(2) 0.014(2) -0.007(3)
C8 0.041(3) 0.066(4) 0.020(2) -0.005(2) 0.015(2) -0.009(3)
C9 0.043(3) 0.076(4) 0.018(2) -0.001(2) 0.014(2) -0.009(3)
C10 0.069(5) 0.084(5) 0.020(3) 0.004(3) 0.011(3) -0.018(4)
C11 0.088(5) 0.058(4) 0.022(3) 0.006(3) 0.004(3) -0.017(4)
C12 0.086(5) 0.055(4) 0.023(3) 0.004(3) 0.012(3) -0.011(4)
C13 0.045(3) 0.055(4) 0.021(2) 0.000(2) 0.015(2) -0.009(3)
C14 0.034(3) 0.085(5) 0.025(3) -0.007(3) 0.013(2) 0.000(3)
C15 0.033(3) 0.077(5) 0.028(3) -0.006(3) 0.013(2) -0.002(3)
C16 0.043(3) 0.059(4) 0.017(2) -0.001(2) 0.011(2) -0.005(3)
C17 0.090(6) 0.049(4) 0.025(3) -0.003(3) 0.009(3) -0.008(4)
C18 0.084(5) 0.045(4) 0.025(3) 0.000(2) 0.009(3) 0.002(3)
O2 0.050(3) 0.072(3) 0.0195(18) -0.0019(18) 0.0075(17) -0.012(2)
O3 0.030(2) 0.096(4) 0.037(2) -0.007(2) 0.0179(18) 0.001(2)
N1 0.038(3) 0.056(3) 0.028(2) -0.001(2) 0.014(2) -0.001(2)
C19 0.037(3) 0.063(4) 0.026(3) -0.001(2) 0.013(2) -0.001(3)
C20 0.041(3) 0.068(4) 0.023(2) 0.004(2) 0.014(2) -0.002(3)
C21 0.039(3) 0.065(4) 0.034(3) 0.002(3) 0.019(3) -0.006(3)
C22 0.037(3) 0.054(4) 0.027(2) 0.002(2) 0.015(2) 0.001(3)
C23 0.039(3) 0.070(4) 0.032(3) 0.003(3) 0.020(3) -0.002(3)
C24 0.042(3) 0.062(4) 0.027(3) 0.007(2) 0.012(2) 0.000(3)
C25 0.046(3) 0.060(4) 0.024(2) 0.000(2) 0.017(2) -0.002(3)
C26 0.039(3) 0.062(4) 0.030(3) -0.004(2) 0.018(2) 0.000(3)
C27 0.040(3) 0.050(3) 0.024(2) 0.004(2) 0.014(2) -0.003(3)

loop_
_atom_type_symbol
_atom_type_description
_atom_type_scat_dispersion_real
_atom_type_scat_dispersion_imag
_atom_type_scat_source
C C 0.0033 0.0016 'International Tables Vol C Tables 4.2.6.8 and 6.1.1.4'
H H 0.0000 0.0000 'International Tables Vol C Tables 4.2.6.8 and 6.1.1.4'
N N 0.0061 0.0033 'International Tables Vol C Tables 4.2.6.8 and 6.1.1.4'
O O 0.0106 0.0060 'International Tables Vol C Tables 4.2.6.8 and 6.1.1.4'

loop_
_geom_angle_atom_site_label_1
_geom_angle_atom_site_label_2
_geom_angle_atom_site_label_3
_geom_angle
C6 C1 O1 117.3(6)
C6 C1 C2 119.5(6)
O1 C1 C2 123.1(6)
C3 C2 C1 120.1(6)
C2 C3 C4 122.8(6)
C3 C4 C5 115.1(6)
C3 C4 C7 121.5(5)
C5 C4 C7 123.3(6)
C6 C5 C4 122.4(6)
C1 C6 C5 120.0(6)
C4 C7 C8 111.5(5)
C4 C7 C12 111.8(6)
C8 C7 C12 105.7(5)
C4 C7 C13 108.0(4)
C8 C7 C13 110.8(5)
C12 C7 C13 109.1(5)
C9 C8 C7 113.3(5)
C10 C9 C8 110.7(5)
C9 C10 C11 110.4(5)
C10 C11 C12 110.8(7)
C11 C12 C7 112.7(5)
C14 C13 C18 117.1(6)
C14 C13 C7 123.4(5)
C18 C13 C7 119.5(6)
C13 C14 C15 122.4(6)
C16 C15 C14 120.5(6)
C15 C16 O2 123.2(6)
C15 C16 C17 119.0(5)
O2 C16 C17 117.8(5)
C18 C17 C16 119.6(6)
C17 C18 C13 121.5(7)
C19 N1 O3 120.3(5)
C19 N1 C27 121.3(5)
O3 N1 C27 118.4(4)
N1 C19 C20 120.9(5)
C21 C20 C19 120.2(5)
C20 C21 C22 119.5(6)
C21 C22 C27 119.3(5)
C21 C22 C23 123.0(5)
C27 C22 C23 117.7(5)
C24 C23 C22 120.1(6)
C23 C24 C25 121.2(5)
C26 C25 C24 120.6(5)
C25 C26 C27 118.8(5)
N1 C27 C22 118.8(5)
N1 C27 C26 119.7(5)
C22 C27 C26 121.5(5)

loop_
_geom_bond_atom_site_label_1
_geom_bond_atom_site_label_2
_geom_bond_distance
O1 C1 1.365(7)
C1 C6 1.352(10)
C1 C2 1.386(8)
C2 C3 1.382(8)
C3 C4 1.387(9)
C4 C5 1.407(8)
C4 C7 1.530(8)
C5 C6 1.398(9)
C7 C8 1.532(8)
C7 C12 1.551(9)
C7 C13 1.546(7)
C8 C9 1.524(7)
C9 C10 1.506(9)
C10 C11 1.520(11)
C11 C12 1.532(8)
C13 C14 1.362(9)
C13 C18 1.395(9)
C14 C15 1.387(7)
C15 C16 1.356(8)
C16 O2 1.367(6)
C16 C17 1.403(10)
C17 C18 1.383(9)
O3 N1 1.337(6)
N1 C19 1.318(7)
N1 C27 1.391(7)
C19 C20 1.400(8)
C20 C21 1.359(8)
C21 C22 1.400(8)
C22 C27 1.405(8)
C22 C23 1.413(8)
C23 C24 1.367(8)
C24 C25 1.395(9)
C25 C26 1.364(8)
C26 C27 1.408(7)
